data_2017720
loop_
_publ_author_name
'Abboud, Mohamed'
'Kadimi, Amal'
'Mamane, Victor'
'Aubert, Emmanuel'

_publ_section_title
;
 Conformational disorder in
 4-(5,5'-dibromo-2'-chloro-4,4'-bipyridyl-2-yl)benzaldehyde: role of
 \p--\p and halogen interactions
;
_journal_coeditor_code KU3026
_journal_issue 7
_journal_name_full 'Acta Crystallographica Section C'
_journal_page_first o381
_journal_page_last o384
_journal_paper_doi 10.1107/S0108270110024261
_journal_volume 66
_journal_year 2010
_chemical_formula_iupac 'C17 H9 Br2 Cl N2 O'
_chemical_formula_moiety 'C17 H9 Br2 Cl N2 O'
_chemical_formula_sum 'C17 H9 Br2 Cl N2 O'
_chemical_formula_weight 452.53
_chemical_melting_point 170
_chemical_name_systematic
;
4-(5,5'-dibromo-2'-chloro-4,4'-bipyridyl-2-yl)benzaldehyde
;
_space_group_IT_number 2
_symmetry_cell_setting triclinic
_symmetry_space_group_name_Hall '-P 1'
_symmetry_space_group_name_H-M 'P -1'
_atom_sites_solution_hydrogens difmap
_atom_sites_solution_primary direct
_atom_sites_solution_secondary difmap
_audit_creation_method SHELXL-97
_cell_angle_alpha 103.082(2)
_cell_angle_beta 94.473(2)
_cell_angle_gamma 104.401(2)
_cell_formula_units_Z 2
_cell_length_a 7.5759(2)
_cell_length_b 8.4629(2)
_cell_length_c 13.1534(2)
_cell_measurement_reflns_used 19163
_cell_measurement_temperature 110(2)
_cell_measurement_theta_max 37.6573
_cell_measurement_theta_min 3.2053
_cell_volume 787.52(3)
_computing_cell_refinement
;
CrysAlis Pro (Oxford Diffraction, 2009)
;
_computing_data_collection
;
CrysAlis Pro (Oxford Diffraction, 2009)
;
_computing_data_reduction
;
CrysAlis Pro (Oxford Diffraction, 2009)
;
_computing_molecular_graphics 'Mercury (Macrae <i>et al.</i>,  2008)'
_computing_publication_material 'PLATON (Spek, 2009)'
_computing_structure_refinement 'SHELXL97 (Sheldrick, 2008)'
_computing_structure_solution
;
'SIR2004 (Burla <i>et al.</i>, 2005)'
;
_diffrn_ambient_temperature 110(2)
_diffrn_detector_area_resol_mean 10.4508
_diffrn_measured_fraction_theta_full 0.999
_diffrn_measured_fraction_theta_max 0.999
_diffrn_measurement_device_type 'Oxford Diffraction SuperNova, Dual, Cu at zero, Atlas'
_diffrn_measurement_method '\f and \w'
_diffrn_radiation_monochromator mirror
_diffrn_radiation_source 'Enhance (Mo) X-ray Source'
_diffrn_radiation_type MoK\a
_diffrn_radiation_wavelength 0.71069
_diffrn_reflns_av_R_equivalents 0.0279
_diffrn_reflns_av_sigmaI/netI 0.0769
_diffrn_reflns_limit_h_max 11
_diffrn_reflns_limit_h_min -11
_diffrn_reflns_limit_k_max 12
_diffrn_reflns_limit_k_min -12
_diffrn_reflns_limit_l_max 19
_diffrn_reflns_limit_l_min -19
_diffrn_reflns_number 35546
_diffrn_reflns_theta_full 31.73
_diffrn_reflns_theta_max 31.73
_diffrn_reflns_theta_min 3.21
_exptl_absorpt_coefficient_mu 5.324
_exptl_absorpt_correction_T_max 0.758
_exptl_absorpt_correction_T_min 0.444
_exptl_absorpt_correction_type analytical
_exptl_absorpt_process_details
;
[CrysAlis Pro (Oxford Diffraction, 2009), based on expressions derived
by
Clark & Reid (1995)]
;
_exptl_crystal_colour 'light yellow'
_exptl_crystal_density_diffrn 1.908
_exptl_crystal_density_method 'not measured'
_exptl_crystal_description prism
_exptl_crystal_F_000 440
_exptl_crystal_size_max 0.2172
_exptl_crystal_size_mid 0.1539
_exptl_crystal_size_min 0.0649
_refine_diff_density_max 2.081
_refine_diff_density_min -1.250
_refine_ls_extinction_method none
_refine_ls_goodness_of_fit_ref 1.065
_refine_ls_hydrogen_treatment constr
_refine_ls_matrix_type full
_refine_ls_number_parameters 218
_refine_ls_number_reflns 5351
_refine_ls_number_restraints 0
_refine_ls_restrained_S_all 1.065
_refine_ls_R_factor_all 0.0322
_refine_ls_R_factor_gt 0.0277
_refine_ls_shift/su_max 0.001
_refine_ls_shift/su_mean 0.000
_refine_ls_structure_factor_coef Fsqd
_refine_ls_weighting_details 'calc w=1/[\s^2^(Fo^2^)+(0.0371P)^2^+0.6279P] where P=(Fo^2^+2Fc^2^)/3'
_refine_ls_weighting_scheme calc
_refine_ls_wR_factor_gt 0.0710
_refine_ls_wR_factor_ref 0.0731
_reflns_number_gt 4767
_reflns_number_total 5351
_reflns_threshold_expression I>2\s(I)
_cod_data_source_file ku3026.cif
_cod_data_source_block I
_cod_database_code 2017720
_cod_database_fobs_code 2017720

loop_
_symmetry_equiv_pos_as_xyz
'x, y, z'
'-x, -y, -z'

loop_
_atom_site_type_symbol
_atom_site_label
_atom_site_fract_x
_atom_site_fract_y
_atom_site_fract_z
_atom_site_U_iso_or_equiv
_atom_site_adp_type
_atom_site_calc_flag
_atom_site_refinement_flags
_atom_site_occupancy
_atom_site_disorder_assembly
_atom_site_disorder_group
Br Br2 -0.21454(3) 0.40481(2) 0.630746(15) 0.02574(5) Uani d . 1 A 1
Br Br1 0.46231(2) 0.61723(2) 0.730990(15) 0.02387(5) Uani d . 1 A 1
Cl Cl1 0.35160(7) 0.07488(6) 0.39575(4) 0.02768(10) Uani d . 1 A 1
N N7 0.0487(2) 0.1677(2) 0.40743(13) 0.0261(3) Uani d . 1 A 1
C C10 0.1154(2) 0.2939(2) 0.62769(13) 0.0183(3) Uani d . 1 A 1
C C13 -0.0391(2) 0.2168(2) 0.97970(12) 0.0174(3) Uani d . 1 A 1
C C4 0.1519(2) 0.3497(2) 0.74460(13) 0.0174(3) Uani d . 1 A 1
C C16 -0.2482(3) 0.0428(2) 1.10670(14) 0.0226(3) Uani d . 1 A 1
C C8 0.1966(3) 0.1631(2) 0.46446(14) 0.0221(3) Uani d . 1 A 1
C C11 -0.0409(3) 0.3032(2) 0.56814(14) 0.0207(3) Uani d . 1 A 1
O O19A -0.3632(3) -0.0180(3) 1.26193(15) 0.0269(5) Uani d P 0.740(5) A 1
C C14 -0.0037(3) 0.2754(2) 1.08992(14) 0.0238(3) Uani d . 1 A 1
H H14 0.0925 0.3747 1.1220 0.029 Uiso calc R 1 A 1
C C2 0.0770(2) 0.3074(2) 0.91377(13) 0.0173(3) Uani d . 1 A 1
C C9 0.2390(3) 0.2212(2) 0.57369(13) 0.0205(3) Uani d . 1 A 1
H H9 0.3477 0.2118 0.6101 0.025 Uiso calc R 1 A 1
C C5 0.3030(2) 0.4799(2) 0.79958(14) 0.0193(3) Uani d . 1 A 1
C C3 0.0369(2) 0.2644(2) 0.80388(13) 0.0185(3) Uani d . 1 A 1
H H3 -0.0696 0.1764 0.7694 0.022 Uiso calc R 1 A 1
C C17 -0.2832(3) -0.0164(2) 0.99754(15) 0.0242(3) Uani d . 1 A 1
H H17 -0.3781 -0.1170 0.9660 0.029 Uiso calc R 1 A 1
N N1 0.2267(2) 0.4316(2) 0.96527(12) 0.0226(3) Uani d . 1 A 1
C C15 -0.1085(3) 0.1889(3) 1.15240(14) 0.0259(4) Uani d . 1 A 1
H H15 -0.0843 0.2300 1.2270 0.031 Uiso calc R 1 A 1
C C18 -0.1811(3) 0.0699(2) 0.93426(13) 0.0213(3) Uani d . 1 A 1
H H18 -0.2075 0.0292 0.8597 0.026 Uiso calc R 1 A 1
C C19A -0.3621(3) -0.0542(3) 1.17076(18) 0.0324(5) Uani d P 0.740(5) A 1
H H19A -0.4447 -0.1591 1.1329 0.039 Uiso calc PR 0.740(5) A 1
C C6 0.3346(3) 0.5154(2) 0.90908(15) 0.0245(3) Uani d . 1 A 1
H H6 0.4390 0.6043 0.9455 0.029 Uiso calc R 1 A 1
C C12 -0.0700(3) 0.2376(3) 0.45934(15) 0.0260(4) Uani d . 1 A 1
H H12 -0.1784 0.2424 0.4201 0.031 Uiso calc R 1 A 1
O O19B -0.4572(8) -0.1575(8) 1.1563(6) 0.0346(17) Uani d P 0.260(5) A 2
C C19B -0.3621(3) -0.0542(3) 1.17076(18) 0.0324(5) Uani d P 0.260(5) A 2
H H19B -0.3333 -0.0004 1.2440 0.039 Uiso calc PR 0.260(5) A 2

loop_
_atom_site_aniso_label
_atom_site_aniso_U_11
_atom_site_aniso_U_22
_atom_site_aniso_U_33
_atom_site_aniso_U_12
_atom_site_aniso_U_13
_atom_site_aniso_U_23
Br2 0.02583(9) 0.02767(10) 0.02527(9) 0.00982(7) 0.00302(7) 0.00732(7)
Br1 0.02309(9) 0.02083(9) 0.02600(9) 0.00072(6) 0.00706(6) 0.00729(7)
Cl1 0.0324(2) 0.0258(2) 0.0224(2) 0.00374(17) 0.01280(17) 0.00305(16)
N7 0.0324(8) 0.0269(8) 0.0167(7) 0.0027(6) 0.0047(6) 0.0065(6)
C10 0.0219(7) 0.0170(7) 0.0145(7) 0.0011(6) 0.0036(5) 0.0053(5)
C13 0.0221(7) 0.0197(7) 0.0126(6) 0.0084(6) 0.0036(5) 0.0050(5)
C4 0.0201(7) 0.0181(7) 0.0142(6) 0.0047(6) 0.0031(5) 0.0046(5)
C16 0.0303(9) 0.0279(8) 0.0185(7) 0.0164(7) 0.0109(6) 0.0117(6)
C8 0.0291(9) 0.0183(7) 0.0173(7) 0.0014(6) 0.0090(6) 0.0051(6)
C11 0.0242(8) 0.0202(7) 0.0177(7) 0.0043(6) 0.0033(6) 0.0067(6)
O19A 0.0316(10) 0.0352(11) 0.0189(9) 0.0115(8) 0.0112(7) 0.0119(7)
C14 0.0334(9) 0.0246(8) 0.0131(7) 0.0080(7) 0.0036(6) 0.0038(6)
C2 0.0208(7) 0.0183(7) 0.0131(6) 0.0059(6) 0.0016(5) 0.0043(5)
C9 0.0242(8) 0.0204(7) 0.0158(7) 0.0023(6) 0.0051(6) 0.0057(6)
C5 0.0193(7) 0.0192(7) 0.0196(7) 0.0033(6) 0.0036(6) 0.0072(6)
C3 0.0208(7) 0.0198(7) 0.0130(6) 0.0026(6) 0.0021(5) 0.0036(5)
C17 0.0260(8) 0.0269(8) 0.0199(8) 0.0041(7) 0.0062(6) 0.0089(7)
N1 0.0253(7) 0.0218(7) 0.0171(6) 0.0011(6) -0.0020(5) 0.0051(5)
C15 0.0399(10) 0.0301(9) 0.0129(7) 0.0166(8) 0.0085(7) 0.0063(6)
C18 0.0241(8) 0.0255(8) 0.0144(7) 0.0053(6) 0.0036(6) 0.0065(6)
C19A 0.0443(12) 0.0388(12) 0.0309(10) 0.0249(10) 0.0219(9) 0.0216(9)
C6 0.0242(8) 0.0234(8) 0.0205(8) -0.0012(6) -0.0035(6) 0.0057(6)
C12 0.0292(9) 0.0288(9) 0.0186(8) 0.0038(7) 0.0005(6) 0.0085(7)
O19B 0.028(3) 0.030(3) 0.047(4) 0.000(2) 0.011(3) 0.018(3)
C19B 0.0443(12) 0.0388(12) 0.0309(10) 0.0249(10) 0.0219(9) 0.0216(9)

loop_
_atom_type_symbol
_atom_type_description
_atom_type_scat_dispersion_real
_atom_type_scat_dispersion_imag
_atom_type_scat_source
C C 0.0033 0.0016 'International Tables Vol C Tables 4.2.6.8 and 6.1.1.4'
H H 0.0000 0.0000 'International Tables Vol C Tables 4.2.6.8 and 6.1.1.4'
N N 0.0061 0.0033 'International Tables Vol C Tables 4.2.6.8 and 6.1.1.4'
O O 0.0106 0.0060 'International Tables Vol C Tables 4.2.6.8 and 6.1.1.4'
Cl Cl 0.1484 0.1585 'International Tables Vol C Tables 4.2.6.8 and 6.1.1.4'
Br Br -0.2901 2.4595 'International Tables Vol C Tables 4.2.6.8 and 6.1.1.4'

loop_
_geom_angle_atom_site_label_1
_geom_angle_atom_site_label_2
_geom_angle_atom_site_label_3
_geom_angle_site_symmetry_1
_geom_angle_site_symmetry_3
_geom_angle
_geom_angle_publ_flag
C8 N7 C12 . . 116.76(16) ?
C11 C10 C9 . . 117.62(16) ?
C11 C10 C4 . . 123.55(16) ?
C9 C10 C4 . . 118.77(15) ?
C18 C13 C14 . . 118.85(16) ?
C18 C13 C2 . . 121.24(14) ?
C14 C13 C2 . . 119.89(16) ?
C5 C4 C3 . . 117.14(15) ?
C5 C4 C10 . . 123.03(15) ?
C3 C4 C10 . . 119.75(15) ?
C15 C16 C17 . . 119.49(17) ?
C15 C16 C19A . . 122.10(18) ?
C17 C16 C19A . . 118.41(19) ?
N7 C8 C9 . . 125.78(18) ?
N7 C8 Cl1 . . 116.29(14) ?
C9 C8 Cl1 . . 117.93(15) ?
C12 C11 C10 . . 119.61(17) ?
C12 C11 Br2 . . 118.48(14) ?
C10 C11 Br2 . . 121.90(13) ?
C15 C14 C13 . . 120.31(18) ?
C15 C14 H14 . . 119.8 ?
C13 C14 H14 . . 119.8 ?
N1 C2 C3 . . 121.39(16) ?
N1 C2 C13 . . 116.43(15) ?
C3 C2 C13 . . 122.17(15) ?
C8 C9 C10 . . 117.43(17) ?
C8 C9 H9 . . 121.3 ?
C10 C9 H9 . . 121.3 ?
C4 C5 C6 . . 119.23(16) ?
C4 C5 Br1 . . 122.13(13) ?
C6 C5 Br1 . . 118.59(13) ?
C4 C3 C2 . . 120.43(16) ?
C4 C3 H3 . . 119.8 ?
C2 C3 H3 . . 119.8 ?
C18 C17 C16 . . 120.63(18) ?
C18 C17 H17 . . 119.7 ?
C16 C17 H17 . . 119.7 ?
C6 N1 C2 . . 118.30(16) ?
C16 C15 C14 . . 120.45(17) ?
C16 C15 H15 . . 119.8 ?
C14 C15 H15 . . 119.8 ?
C17 C18 C13 . . 120.27(16) ?
C17 C18 H18 . . 119.9 ?
C13 C18 H18 . . 119.9 ?
O19A C19A C16 . . 128.3(3) ?
O19A C19A H19A . . 115.9 ?
C16 C19A H19A . . 115.9 ?
N1 C6 C5 . . 123.49(16) ?
N1 C6 H6 . . 118.3 ?
C5 C6 H6 . . 118.3 ?
N7 C12 C11 . . 122.76(18) ?
N7 C12 H12 . . 118.6 ?
C11 C12 H12 . . 118.6 ?

loop_
_geom_bond_atom_site_label_1
_geom_bond_atom_site_label_2
_geom_bond_site_symmetry_2
_geom_bond_distance
_geom_bond_publ_flag
Br2 C11 . 1.8864(19) ?
Br1 C5 . 1.8886(17) ?
Cl1 C8 . 1.7461(19) ?
N7 C8 . 1.313(3) ?
N7 C12 . 1.342(3) ?
C10 C11 . 1.397(2) ?
C10 C9 . 1.397(2) ?
C10 C4 . 1.485(2) ?
C13 C18 . 1.399(2) ?
C13 C14 . 1.403(2) ?
C13 C2 . 1.483(2) ?
C4 C5 . 1.390(2) ?
C4 C3 . 1.391(2) ?
C16 C15 . 1.387(3) ?
C16 C17 . 1.390(3) ?
C16 C19A . 1.484(3) ?
C8 C9 . 1.392(2) ?
C11 C12 . 1.391(3) ?
O19A C19A . 1.170(3) ?
C14 C15 . 1.388(3) ?
C14 H14 . 0.9500 ?
C2 N1 . 1.348(2) ?
C2 C3 . 1.397(2) ?
C9 H9 . 0.9500 ?
C5 C6 . 1.392(2) ?
C3 H3 . 0.9500 ?
C17 C18 . 1.386(2) ?
C17 H17 . 0.9500 ?
N1 C6 . 1.326(2) ?
C15 H15 . 0.9500 ?
C18 H18 . 0.9500 ?
C19A H19A . 0.9500 ?
C6 H6 . 0.9500 ?
C12 H12 . 0.9500 ?

loop_
_geom_torsion_atom_site_label_1
_geom_torsion_atom_site_label_2
_geom_torsion_atom_site_label_3
_geom_torsion_atom_site_label_4
_geom_torsion_site_symmetry_1
_geom_torsion_site_symmetry_2
_geom_torsion_site_symmetry_3
_geom_torsion_site_symmetry_4
_geom_torsion
_geom_torsion_publ_flag
C11 C10 C4 C5 . . . . -117.6(2) ?
C9 C10 C4 C5 . . . . 65.3(2) ?
C11 C10 C4 C3 . . . . 65.7(2) ?
C9 C10 C4 C3 . . . . -111.39(19) ?
C12 N7 C8 C9 . . . . 1.3(3) ?
C12 N7 C8 Cl1 . . . . -179.03(14) ?
C9 C10 C11 C12 . . . . 1.4(3) ?
C4 C10 C11 C12 . . . . -175.67(17) ?
C9 C10 C11 Br2 . . . . -177.95(12) ?
C4 C10 C11 Br2 . . . . 4.9(2) ?
C18 C13 C14 C15 . . . . -0.2(3) ?
C2 C13 C14 C15 . . . . -178.30(17) ?
C18 C13 C2 N1 . . . . -170.15(17) ?
C14 C13 C2 N1 . . . . 7.9(2) ?
C18 C13 C2 C3 . . . . 8.3(3) ?
C14 C13 C2 C3 . . . . -173.66(17) ?
N7 C8 C9 C10 . . . . -1.3(3) ?
Cl1 C8 C9 C10 . . . . 179.02(13) ?
C11 C10 C9 C8 . . . . -0.2(2) ?
C4 C10 C9 C8 . . . . 177.10(15) ?
C3 C4 C5 C6 . . . . 1.7(3) ?
C10 C4 C5 C6 . . . . -175.03(17) ?
C3 C4 C5 Br1 . . . . -175.63(13) ?
C10 C4 C5 Br1 . . . . 7.6(2) ?
C5 C4 C3 C2 . . . . -1.5(3) ?
C10 C4 C3 C2 . . . . 175.32(16) ?
N1 C2 C3 C4 . . . . 0.0(3) ?
C13 C2 C3 C4 . . . . -178.32(16) ?
C15 C16 C17 C18 . . . . -0.6(3) ?
C19B C16 C17 C18 . . . . 179.83(18) ?
C3 C2 N1 C6 . . . . 1.3(3) ?
C13 C2 N1 C6 . . . . 179.75(16) ?
C17 C16 C15 C14 . . . . -0.2(3) ?
C19B C16 C15 C14 . . . . 179.37(18) ?
C13 C14 C15 C16 . . . . 0.6(3) ?
C16 C17 C18 C13 . . . . 1.0(3) ?
C14 C13 C18 C17 . . . . -0.6(3) ?
C2 C13 C18 C17 . . . . 177.49(17) ?
C15 C16 C19A O19A . . . . 7.0(3) ?
C17 C16 C19A O19A . . . . -173.5(2) ?
C2 N1 C6 C5 . . . . -1.1(3) ?
C4 C5 C6 N1 . . . . -0.4(3) ?
Br1 C5 C6 N1 . . . . 177.02(15) ?
C8 N7 C12 C11 . . . . 0.2(3) ?
C10 C11 C12 N7 . . . . -1.5(3) ?
Br2 C11 C12 N7 . . . . 177.89(15) ?
